data_4504399
loop_
_publ_author_name
'Wang, Yong-Tao'
'Tang, Gui-Mei'
'Liu, Zhi-Min'
'Yi, Xiang-Hui'

_publ_section_title
;
 Can One-Dimensional Water Be Controlled by Transformation of Substitution
 Groups Based on Organic Hosts?
;
_journal_issue 11
_journal_name_full 'Crystal Growth &amp; Design'
_journal_page_first 2272
_journal_paper_doi 10.1021/cg070487o
_journal_volume 7
_journal_year 2007
_chemical_formula_sum 'C13 H12 N2 O2'
_chemical_formula_weight 228.25
_chemical_name_systematic
; 
 ? 
;
_space_group_IT_number 19
_symmetry_cell_setting orthorhombic
_symmetry_space_group_name_Hall 'P 2ac 2ab'
_symmetry_space_group_name_H-M 'P 21 21 21'
_atom_sites_solution_hydrogens geom
_atom_sites_solution_primary direct
_atom_sites_solution_secondary difmap
_audit_creation_method SHELXL-97
_cell_angle_alpha 90.00
_cell_angle_beta 90.00
_cell_angle_gamma 90.00
_cell_formula_units_Z 4
_cell_length_a 6.2515(18)
_cell_length_b 9.199(3)
_cell_length_c 19.577(6)
_cell_measurement_temperature 298(2)
_cell_volume 1125.8(6)
_computing_cell_refinement 'Bruker SMART'
_computing_data_collection 'Bruker SMART'
_computing_data_reduction 'Bruker SAINT'
_computing_molecular_graphics 'Bruker SHELXTL'
_computing_publication_material 'Bruker SHELXTL'
_computing_structure_refinement 'SHELXL-97 (Sheldrick, 1997)'
_computing_structure_solution 'SHELXS-97 (Sheldrick, 1990)'
_diffrn_ambient_temperature 298(2)
_diffrn_measured_fraction_theta_full 0.987
_diffrn_measured_fraction_theta_max 0.987
_diffrn_measurement_device_type 'CCD area detector'
_diffrn_measurement_method 'phi and omega scans'
_diffrn_radiation_monochromator graphite
_diffrn_radiation_source 'fine-focus sealed tube'
_diffrn_radiation_type MoK\a
_diffrn_radiation_wavelength 0.71073
_diffrn_reflns_av_R_equivalents 0.0847
_diffrn_reflns_av_sigmaI/netI 0.0768
_diffrn_reflns_limit_h_max 7
_diffrn_reflns_limit_h_min -6
_diffrn_reflns_limit_k_max 11
_diffrn_reflns_limit_k_min -10
_diffrn_reflns_limit_l_max 24
_diffrn_reflns_limit_l_min -14
_diffrn_reflns_number 4967
_diffrn_reflns_theta_full 25.99
_diffrn_reflns_theta_max 25.99
_diffrn_reflns_theta_min 2.08
_exptl_absorpt_coefficient_mu 0.093
_exptl_absorpt_correction_T_max 0.9908
_exptl_absorpt_correction_T_min 0.9638
_exptl_absorpt_correction_type none
_exptl_crystal_colour colourless
_exptl_crystal_density_diffrn 1.347
_exptl_crystal_density_meas 0
_exptl_crystal_density_method 'not measured'
_exptl_crystal_description prism
_exptl_crystal_F_000 480
_exptl_crystal_size_max 0.40
_exptl_crystal_size_mid 0.40
_exptl_crystal_size_min 0.10
_refine_diff_density_max 0.143
_refine_diff_density_min -0.163
_refine_diff_density_rms 0.037
_refine_ls_abs_structure_details 'Flack H D (1983), Acta Cryst. A39, 876-881'
_refine_ls_abs_structure_Flack -1.1(17)
_refine_ls_extinction_method none
_refine_ls_goodness_of_fit_ref 0.992
_refine_ls_hydrogen_treatment mixed
_refine_ls_matrix_type full
_refine_ls_number_parameters 202
_refine_ls_number_reflns 2176
_refine_ls_number_restraints 0
_refine_ls_restrained_S_all 0.992
_refine_ls_R_factor_all 0.0545
_refine_ls_R_factor_gt 0.0471
_refine_ls_shift/su_max 0.000
_refine_ls_shift/su_mean 0.000
_refine_ls_structure_factor_coef Fsqd
_refine_ls_weighting_details 'calc w=1/[\s^2^(Fo^2^)+(0.0527P)^2^+0.0000P] where P=(Fo^2^+2Fc^2^)/3'
_refine_ls_weighting_scheme calc
_refine_ls_wR_factor_gt 0.1114
_refine_ls_wR_factor_ref 0.1165
_reflns_number_gt 1904
_reflns_number_total 2176
_reflns_threshold_expression >2sigma(I)
_cod_data_source_file cg070487o-file003.cif
_cod_data_source_block compound_1
_cod_depositor_comments
;
The following automatic conversions were performed:

'_symmetry_cell_setting' value 'Orthorhombic' changed to
'orthorhombic' according to
/home/saulius/struct/CIF-dictionaries/cif_core.dic dictionary named
'cif_core.dic' version 2.4.1 from 2010-06-29.

Automatic conversion script
Id: cif_fix_values 1715 2011-07-08 13:25:40Z adriana 
;
_cod_original_cell_volume 1125.9(6)
_cod_original_sg_symbol_H-M P2(1)2(1)2(1)
_cod_database_code 4504399

loop_
_symmetry_equiv_pos_as_xyz
'x, y, z'
'-x+1/2, -y, z+1/2'
'-x, y+1/2, -z+1/2'
'x+1/2, -y+1/2, -z'

loop_
_atom_site_label
_atom_site_type_symbol
_atom_site_fract_x
_atom_site_fract_y
_atom_site_fract_z
_atom_site_U_iso_or_equiv
_atom_site_adp_type
_atom_site_occupancy
_atom_site_symmetry_multiplicity
_atom_site_calc_flag
O1 O -0.3080(3) -0.29938(18) -0.16647(9) 0.0600(5) Uani 1 1 d
O2 O -0.4252(3) -0.52802(17) -0.16181(9) 0.0600(5) Uani 1 1 d
N1 N -1.4617(3) -0.6069(2) -0.56826(10) 0.0502(5) Uani 1 1 d
N2 N -1.5131(3) -0.4574(2) -0.48183(8) 0.0423(5) Uani 1 1 d
C1 C -1.6534(4) -0.6370(3) -0.53742(15) 0.0641(8) Uani 1 1 d
C2 C -1.6851(4) -0.5471(3) -0.48460(13) 0.0593(7) Uani 1 1 d
H2 H -1.786(5) -0.546(3) -0.4529(15) 0.075(9) Uiso 1 1 d
C3 C -1.3843(4) -0.4996(3) -0.53312(12) 0.0457(6) Uani 1 1 d
H3 H -1.269(4) -0.451(2) -0.5415(13) 0.051(7) Uiso 1 1 d
C4 C -1.4721(4) -0.3401(3) -0.43291(12) 0.0488(6) Uani 1 1 d
H4B H -1.460(4) -0.245(3) -0.4570(11) 0.050(6) Uiso 1 1 d
H4A H -1.600(4) -0.335(3) -0.4031(12) 0.064(8) Uiso 1 1 d
C5 C -1.2796(3) -0.3708(2) -0.38832(11) 0.0381(5) Uani 1 1 d
C6 C -1.1405(4) -0.2582(2) -0.37258(11) 0.0406(5) Uani 1 1 d
H6 H -1.167(4) -0.160(3) -0.3894(12) 0.047(6) Uiso 1 1 d
C7 C -0.9647(4) -0.2826(2) -0.33022(11) 0.0416(5) Uani 1 1 d
H7 H -0.877(4) -0.198(2) -0.3199(12) 0.051(6) Uiso 1 1 d
C8 C -0.9289(3) -0.4193(2) -0.30268(10) 0.0377(5) Uani 1 1 d
C9 C -1.0676(4) -0.5319(3) -0.31919(10) 0.0435(5) Uani 1 1 d
H9 H -1.046(4) -0.631(2) -0.3023(11) 0.044(6) Uiso 1 1 d
C10 C -1.2433(4) -0.5074(2) -0.36134(12) 0.0433(5) Uani 1 1 d
H10 H -1.335(3) -0.590(2) -0.3701(11) 0.044(6) Uiso 1 1 d
C11 C -0.7504(4) -0.4498(3) -0.25554(11) 0.0424(5) Uani 1 1 d
H11 H -0.740(3) -0.547(2) -0.2393(11) 0.034(5) Uiso 1 1 d
C12 C -0.6009(4) -0.3591(3) -0.23450(11) 0.0442(5) Uani 1 1 d
H12 H -0.595(3) -0.257(2) -0.2477(9) 0.031(5) Uiso 1 1 d
C13 C -0.4377(4) -0.4066(2) -0.18464(11) 0.0431(5) Uani 1 1 d
H1 H -1.726(4) -0.721(3) -0.5504(13) 0.069(8) Uiso 1 1 d
H1A H -0.205(5) -0.340(3) -0.1344(16) 0.093(10) Uiso 1 1 d

loop_
_atom_site_aniso_label
_atom_site_aniso_U_11
_atom_site_aniso_U_22
_atom_site_aniso_U_33
_atom_site_aniso_U_23
_atom_site_aniso_U_13
_atom_site_aniso_U_12
O1 0.0637(11) 0.0555(10) 0.0608(11) 0.0101(9) -0.0230(10) -0.0128(9)
O2 0.0603(11) 0.0514(9) 0.0683(11) 0.0092(9) -0.0198(10) -0.0015(9)
N1 0.0537(11) 0.0577(11) 0.0392(9) -0.0007(10) 0.0026(10) -0.0041(10)
N2 0.0386(9) 0.0557(10) 0.0327(9) -0.0001(9) 0.0007(8) 0.0039(9)
C1 0.0634(16) 0.0721(18) 0.0566(15) -0.0103(15) 0.0058(13) -0.0292(15)
C2 0.0475(15) 0.085(2) 0.0457(13) -0.0023(15) 0.0112(11) -0.0203(14)
C3 0.0371(12) 0.0579(14) 0.0419(12) 0.0011(12) 0.0029(10) 0.0008(11)
C4 0.0441(13) 0.0588(14) 0.0434(12) -0.0067(13) -0.0011(11) 0.0092(12)
C5 0.0384(12) 0.0480(12) 0.0280(10) -0.0035(10) 0.0044(9) 0.0047(10)
C6 0.0462(12) 0.0423(12) 0.0333(11) 0.0020(10) 0.0045(9) 0.0035(10)
C7 0.0458(12) 0.0425(11) 0.0364(11) -0.0032(10) 0.0018(9) -0.0034(10)
C8 0.0387(11) 0.0462(11) 0.0281(9) -0.0003(10) 0.0045(9) 0.0011(9)
C9 0.0485(12) 0.0441(11) 0.0378(11) 0.0032(11) 0.0010(10) 0.0015(11)
C10 0.0414(12) 0.0460(12) 0.0425(12) -0.0001(11) -0.0008(10) -0.0040(10)
C11 0.0472(13) 0.0440(13) 0.0361(11) 0.0016(11) 0.0018(10) 0.0039(11)
C12 0.0484(13) 0.0438(12) 0.0405(11) 0.0017(11) 0.0000(10) 0.0034(11)
C13 0.0443(12) 0.0484(12) 0.0368(11) -0.0026(11) -0.0002(10) 0.0039(10)

loop_
_atom_type_symbol
_atom_type_description
_atom_type_scat_dispersion_real
_atom_type_scat_dispersion_imag
_atom_type_scat_source
C C 0.0033 0.0016 'International Tables Vol C Tables 4.2.6.8 and 6.1.1.4'
H H 0.0000 0.0000 'International Tables Vol C Tables 4.2.6.8 and 6.1.1.4'
N N 0.0061 0.0033 'International Tables Vol C Tables 4.2.6.8 and 6.1.1.4'
O O 0.0106 0.0060 'International Tables Vol C Tables 4.2.6.8 and 6.1.1.4'

loop_
_geom_angle_atom_site_label_1
_geom_angle_atom_site_label_2
_geom_angle_atom_site_label_3
_geom_angle
C13 O1 H1A 106.8(18)
C3 N1 C1 104.2(2)
C3 N2 C2 105.6(2)
C3 N2 C4 126.6(2)
C2 N2 C4 127.79(19)
C2 C1 N1 110.2(2)
C2 C1 H1 130.6(17)
N1 C1 H1 118.3(16)
C1 C2 N2 106.8(2)
C1 C2 H2 130.9(19)
N2 C2 H2 122.0(19)
N1 C3 N2 113.1(2)
N1 C3 H3 127.2(16)
N2 C3 H3 119.4(16)
N2 C4 C5 112.25(18)
N2 C4 H4B 110.6(13)
C5 C4 H4B 112.0(14)
N2 C4 H4A 106.2(15)
C5 C4 H4A 108.1(14)
H4B C4 H4A 107.2(19)
C10 C5 C6 119.44(19)
C10 C5 C4 121.4(2)
C6 C5 C4 119.15(19)
C5 C6 C7 120.4(2)
C5 C6 H6 120.5(14)
C7 C6 H6 119.1(14)
C8 C7 C6 120.3(2)
C8 C7 H7 123.6(13)
C6 C7 H7 116.1(13)
C7 C8 C9 119.01(19)
C7 C8 C11 122.6(2)
C9 C8 C11 118.41(19)
C8 C9 C10 120.7(2)
C8 C9 H9 121.8(13)
C10 C9 H9 117.5(13)
C5 C10 C9 120.2(2)
C5 C10 H10 123.3(13)
C9 C10 H10 116.5(13)
C12 C11 C8 127.6(2)
C12 C11 H11 116.3(13)
C8 C11 H11 116.1(12)
C11 C12 C13 120.5(2)
C11 C12 H12 123.5(12)
C13 C12 H12 115.9(12)
O2 C13 O1 123.4(2)
O2 C13 C12 124.3(2)
O1 C13 C12 112.3(2)

loop_
_geom_bond_atom_site_label_1
_geom_bond_atom_site_label_2
_geom_bond_distance
O1 C13 1.325(3)
O1 H1A 0.98(3)
O2 C13 1.206(3)
N1 C3 1.297(3)
N1 C1 1.370(3)
N2 C3 1.344(3)
N2 C2 1.356(3)
N2 C4 1.466(3)
C1 C2 1.339(4)
C1 H1 0.93(3)
C2 H2 0.88(3)
C3 H3 0.87(3)
C4 C5 1.513(3)
C4 H4B 1.00(2)
C4 H4A 0.99(2)
C5 C10 1.381(3)
C5 C6 1.387(3)
C6 C7 1.395(3)
C6 H6 0.98(2)
C7 C8 1.387(3)
C7 H7 0.97(2)
C8 C9 1.389(3)
C8 C11 1.475(3)
C9 C10 1.392(3)
C9 H9 0.98(2)
C10 H10 0.96(2)
C11 C12 1.319(3)
C11 H11 0.95(2)
C12 C13 1.478(3)
C12 H12 0.97(2)

loop_
_cod_related_entry_id
_cod_related_entry_database
_cod_related_entry_code
1 ChemSpider 4445594
